data_1521030
loop_
_publ_author_name
'de Nadai, C.'
'Demourgues, A.'
'Grannec, J.'
'Gravereau, P.'

_publ_section_title
;
 Crystal structure of new palladium fluorides A2 Pd F6 and A A' Pd F6
 (A(2+) = Ba(2+), Sr(2+), Pb(2+))
;
_journal_name_full 'Journal of Solid State Chemistry'
_journal_page_first 242
_journal_page_last 249
_journal_volume 148
_journal_year 1999
_chemical_formula_sum 'Ba F6 Pd Sr'
_chemical_name_systematic 'Ba Sr Pd F6'
_space_group_IT_number 64
_symmetry_space_group_name_Hall '-C 2ac 2'
_symmetry_space_group_name_H-M 'C m c a'
_cell_angle_alpha 90
_cell_angle_beta 90
_cell_angle_gamma 90
_cell_formula_units_Z 4
_cell_length_a 16.872
_cell_length_b 6.007
_cell_length_c 6.014
_cell_volume 609.520
_citation_journal_id_ASTM JSSCBI
_cod_data_source_file deNadai_JSSCBI_1999_385.cif
_cod_data_source_block Ba1F6Pd1Sr1
_cod_original_cell_volume 609.5195
_cod_original_formula_sum 'Ba1 F6 Pd1 Sr1'
_cod_database_code 1521030

loop_
_symmetry_equiv_pos_as_xyz
x,y,z
-x+1/2,-y,z+1/2
x,-y,-z
-x+1/2,y,-z+1/2
-x,-y,-z
x-1/2,y,-z-1/2
-x,y,z
x-1/2,-y,z-1/2
x+1/2,y+1/2,z
-x+1,-y+1/2,z+1/2
x+1/2,-y+1/2,-z
-x+1,y+1/2,-z+1/2
-x+1/2,-y+1/2,-z
x,y+1/2,-z-1/2
-x+1/2,y+1/2,z
x,-y+1/2,z-1/2

loop_
_atom_site_label
_atom_site_type_symbol
_atom_site_fract_x
_atom_site_fract_y
_atom_site_fract_z
_atom_site_occupancy
_atom_site_U_iso_or_equiv
Pd1 Pd+2 0.5 0 0 1 0.0
Sr1 Sr+2 0.1612 0 0 0.5 0.0
Ba1 Ba+2 0.1612 0 0 0.5 0.0
F1 F-1 0.25 0.244 0.25 1 0.0
F2 F-1 0.0828 0.674 0.156 1 0.0
